data_4100614
_journal_name_full 'Journal of the American Chemical Society'
_journal_paper_doi 10.1021/ja042258l
_journal_year 2005
_chemical_formula_moiety 'C5 H11 N3 O2'
_chemical_formula_sum 'C5 H11 N3 O2'
_chemical_formula_weight 145.17
_space_group_IT_number 19
_symmetry_cell_setting orthorhombic
_symmetry_space_group_name_Hall 'P 2ac 2ab'
_symmetry_space_group_name_H-M 'P 21 21 21'
_cell_angle_alpha 90.00
_cell_angle_beta 90.00
_cell_angle_gamma 90.00
_cell_formula_units_Z 4
_cell_length_a 6.314(3)
_cell_length_b 7.148(3)
_cell_length_c 16.263(6)
_cell_measurement_temperature 223(2)
_cell_volume 734.0(5)
_diffrn_ambient_temperature 223(2)
_exptl_crystal_density_diffrn 1.314
_refine_diff_density_rms 0.028
_cod_database_code 4100614

loop_
_symmetry_equiv_pos_as_xyz
'x, y, z'
'-x+1/2, -y, z+1/2'
'-x, y+1/2, -z+1/2'
'x+1/2, -y+1/2, -z'

loop_
_atom_site_label
_atom_site_type_symbol
_atom_site_fract_x
_atom_site_fract_y
_atom_site_fract_z
_atom_site_U_iso_or_equiv
_atom_site_adp_type
_atom_site_occupancy
_atom_site_symmetry_multiplicity
_atom_site_calc_flag
_atom_site_refinement_flags
_atom_site_disorder_assembly
_atom_site_disorder_group
N1 N 1.1091(4) 0.1385(3) 0.88457(13) 0.0409(6) Uani 1 1 d . . .
N2 N 1.1741(4) 0.0262(4) 0.94149(15) 0.0557(7) Uani 1 1 d . . .
N3 N 0.9136(3) 0.1291(3) 0.84775(13) 0.0397(6) Uani 1 1 d . . .
O4 O 1.0226(4) -0.1076(3) 0.96211(16) 0.0768(8) Uani 1 1 d . . .
C5 C 0.8177(5) -0.0262(5) 0.9729(2) 0.0645(10) Uani 1 1 d . . .
H5A H 0.8275 0.0797 1.0090 0.080 Uiso 1 1 d R . .
H5B H 0.7217 -0.1155 0.9965 0.080 Uiso 1 1 d R . .
C6 C 0.7420(5) 0.0369(5) 0.89266(19) 0.0561(9) Uani 1 1 d . . .
H6A H 0.6967 -0.0702 0.8617 0.080 Uiso 1 1 d R . .
H6B H 0.6246 0.1216 0.8975 0.080 Uiso 1 1 d R . .
C7 C 0.8616(4) 0.2887(4) 0.79295(15) 0.0412(7) Uani 1 1 d . . .
H7A H 0.9862 0.3160 0.7613 0.080 Uiso 1 1 d R . .
C8 C 0.6928(4) 0.2254(5) 0.73249(17) 0.0544(8) Uani 1 1 d . . .
H8A H 0.7398 0.1151 0.7042 0.080 Uiso 1 1 d R . .
H8B H 0.5679 0.1969 0.7637 0.080 Uiso 1 1 d R . .
H8C H 0.6612 0.3217 0.6932 0.080 Uiso 1 1 d R . .
C9 C 0.7974(5) 0.4609(4) 0.84104(19) 0.0550(9) Uani 1 1 d . . .
H9A H 0.9106 0.4992 0.8767 0.080 Uiso 1 1 d R . .
H9B H 0.7669 0.5594 0.8027 0.080 Uiso 1 1 d R . .
H9C H 0.6735 0.4347 0.8732 0.080 Uiso 1 1 d R . .
O10 O 1.2391(3) 0.2593(3) 0.85858(12) 0.0566(6) Uani 1 1 d . . .

loop_
_atom_site_aniso_label
_atom_site_aniso_U_11
_atom_site_aniso_U_22
_atom_site_aniso_U_33
_atom_site_aniso_U_23
_atom_site_aniso_U_13
_atom_site_aniso_U_12
N1 0.0303(12) 0.0501(14) 0.0422(12) -0.0032(12) -0.0027(11) 0.0055(12)
N2 0.0467(15) 0.0609(16) 0.0595(15) 0.0044(14) -0.0072(12) 0.0092(15)
N3 0.0262(11) 0.0458(13) 0.0471(12) 0.0032(11) -0.0001(11) -0.0014(10)
O4 0.0666(16) 0.0598(13) 0.1040(19) 0.0317(13) -0.0105(14) 0.0091(14)
C5 0.062(2) 0.068(2) 0.0641(19) 0.0190(18) 0.0107(17) -0.007(2)
C6 0.0378(15) 0.0558(19) 0.0747(19) 0.0146(17) 0.0067(15) -0.0050(16)
C7 0.0315(13) 0.0480(15) 0.0441(13) 0.0063(13) 0.0035(12) 0.0003(14)
C8 0.0418(16) 0.072(2) 0.0495(16) 0.0033(16) -0.0064(13) 0.0036(17)
C9 0.0497(19) 0.0507(17) 0.0647(18) 0.0026(16) 0.0039(16) 0.0059(16)
O10 0.0280(9) 0.0753(14) 0.0663(12) 0.0072(12) 0.0011(10) -0.0119(12)

loop_
_geom_bond_atom_site_label_1
_geom_bond_atom_site_label_2
_geom_bond_distance
_geom_bond_site_symmetry_2
_geom_bond_publ_flag
N1 O10 1.264(3) . ?
N1 N2 1.292(3) . ?
N1 N3 1.373(3) . ?
N2 O4 1.393(3) . ?
N3 C6 1.464(4) . ?
N3 C7 1.485(3) . ?
O4 C5 1.429(4) . ?
C5 C6 1.461(4) . ?
C5 H5A 0.9600 . ?
C5 H5B 0.9600 . ?
C6 H6A 0.9600 . ?
C6 H6B 0.9600 . ?
C7 C9 1.514(4) . ?
C7 C8 1.519(4) . ?
C7 H7A 0.9600 . ?
C8 H8A 0.9600 . ?
C8 H8B 0.9600 . ?
C8 H8C 0.9601 . ?
C9 H9A 0.9600 . ?
C9 H9B 0.9600 . ?
C9 H9C 0.9600 . ?
